data_2218610
loop_
_publ_author_name
'Ghoranneviss, Mahmood'
'Mohammadi Ziarani, Ghodsi'
'Abbasi, Alireza'
'Hantehzadeh, Mohammad Reza'
'Farahani, Zahra'

_publ_section_title
;
 1-Benzyl-2-(4-chlorophenyl)-4,5-diphenyl-1<i>H</i>-imidazole
;
_journal_issue 7
_journal_name_full 'Acta Crystallographica Section E'
_journal_page_first o1233
_journal_paper_doi 10.1107/S1600536808016802
_journal_volume 64
_journal_year 2008
_chemical_formula_moiety 'C28 H21 Cl N2'
_chemical_formula_sum 'C28 H21 Cl N2'
_chemical_formula_weight 420.92
_chemical_name_systematic ?
_space_group_IT_number 2
_symmetry_cell_setting triclinic
_symmetry_space_group_name_Hall '-P 1'
_symmetry_space_group_name_H-M 'P -1'
_atom_sites_solution_hydrogens geom
_atom_sites_solution_primary direct
_atom_sites_solution_secondary difmap
_audit_creation_method SHELXL-97
_cell_angle_alpha 87.169(13)
_cell_angle_beta 76.704(12)
_cell_angle_gamma 87.842(13)
_cell_formula_units_Z 2
_cell_length_a 7.4880(11)
_cell_length_b 9.2711(16)
_cell_length_c 16.049(3)
_cell_measurement_reflns_used 6987
_cell_measurement_temperature 290(2)
_cell_measurement_theta_max 29.77
_cell_measurement_theta_min 1.15
_cell_volume 1082.6(3)
_computing_cell_refinement 'X-Area Software (Stoe & Cie, 1997)'
_computing_data_collection 'X-Area Software (Stoe & Cie, 1997)'
_computing_data_reduction 'X-Area Software (Stoe & Cie, 1997)'
_computing_molecular_graphics 'DIAMOND (Brandenburg, 2001)'
_computing_publication_material 'SHELXL97 (Sheldrick, 2008)'
_computing_structure_refinement 'SHELXL97 (Sheldrick, 2008)'
_computing_structure_solution 'SHELXS97 (Sheldrick, 2008)'
_diffrn_ambient_temperature 290(2)
_diffrn_measured_fraction_theta_full 0.996
_diffrn_measured_fraction_theta_max 0.996
_diffrn_measurement_device_type 'STOE IPDS-II'
_diffrn_measurement_method 'Area detector - phi oscillation'
_diffrn_radiation_monochromator graphite
_diffrn_radiation_source 'fine-focus sealed tube'
_diffrn_radiation_type MoK\a
_diffrn_radiation_wavelength 0.71073
_diffrn_reflns_av_R_equivalents 0.0342
_diffrn_reflns_av_sigmaI/netI 0.0492
_diffrn_reflns_limit_h_max 9
_diffrn_reflns_limit_h_min -9
_diffrn_reflns_limit_k_max 10
_diffrn_reflns_limit_k_min -11
_diffrn_reflns_limit_l_max 19
_diffrn_reflns_limit_l_min -19
_diffrn_reflns_number 8769
_diffrn_reflns_theta_full 26.00
_diffrn_reflns_theta_max 26.00
_diffrn_reflns_theta_min 2.20
_diffrn_standards_number 0
_exptl_absorpt_coefficient_mu 0.194
_exptl_absorpt_correction_type none
_exptl_crystal_colour colorless
_exptl_crystal_density_diffrn 1.291
_exptl_crystal_density_method 'not measured'
_exptl_crystal_description Block
_exptl_crystal_F_000 440
_exptl_crystal_size_max 0.3
_exptl_crystal_size_mid 0.2
_exptl_crystal_size_min 0.2
_refine_diff_density_max 0.130
_refine_diff_density_min -0.201
_refine_ls_extinction_method none
_refine_ls_goodness_of_fit_ref 0.938
_refine_ls_hydrogen_treatment mixed
_refine_ls_matrix_type full
_refine_ls_number_parameters 288
_refine_ls_number_reflns 4246
_refine_ls_number_restraints 0
_refine_ls_restrained_S_all 0.938
_refine_ls_R_factor_all 0.0773
_refine_ls_R_factor_gt 0.0411
_refine_ls_shift/su_max 0.000
_refine_ls_shift/su_mean 0.000
_refine_ls_structure_factor_coef Fsqd
_refine_ls_weighting_details 'calc w=1/[\s^2^(Fo^2^)+(0.0457P)^2^] where P=(Fo^2^+2Fc^2^)/3'
_refine_ls_weighting_scheme calc
_refine_ls_wR_factor_gt 0.0817
_refine_ls_wR_factor_ref 0.0903
_reflns_number_gt 2814
_reflns_number_total 4246
_reflns_threshold_expression I>2\s(I)
_cod_data_source_file bt2715.cif
_cod_data_source_block I
_cod_database_code 2218610
_cod_database_fobs_code 2218610

loop_
_symmetry_equiv_pos_as_xyz
'x, y, z'
'-x, -y, -z'

loop_
_atom_site_type_symbol
_atom_site_label
_atom_site_fract_x
_atom_site_fract_y
_atom_site_fract_z
_atom_site_U_iso_or_equiv
_atom_site_adp_type
_atom_site_calc_flag
_atom_site_refinement_flags
_atom_site_occupancy
Cl Cl1 0.17061(7) 0.52946(7) 0.32233(4) 0.0741(2) Uani d . 1
N N1 0.60096(17) 0.82368(15) 0.59681(9) 0.0412(3) Uani d . 1
N N2 0.36337(17) 0.74456(15) 0.69583(8) 0.0403(3) Uani d . 1
C C1 0.2919(2) 0.56492(19) 0.54889(12) 0.0456(4) Uani d . 1
H H1 0.2804 0.5096 0.5997 0.055 Uiso calc R 1
C C2 0.4446(2) 0.75675(17) 0.61039(10) 0.0393(4) Uani d . 1
C C3 0.9378(2) 0.9430(2) 0.61528(12) 0.0476(4) Uani d . 1
H H3 0.9370 0.8959 0.5656 0.057 Uiso calc R 1
C C4 0.7878(2) 0.93196(18) 0.68467(11) 0.0413(4) Uani d . 1
C C5 0.4409(2) 0.80553(19) 0.83352(11) 0.0419(4) Uani d . 1
C C6 0.2487(2) 0.5939(2) 0.40748(12) 0.0492(5) Uani d . 1
C C7 0.2308(2) 0.5117(2) 0.48201(12) 0.0491(4) Uani d . 1
H H7 0.1784 0.4213 0.4874 0.059 Uiso calc R 1
C C8 0.6244(2) 0.85566(17) 0.67670(10) 0.0391(4) Uani d . 1
C C9 0.4790(2) 0.80756(18) 0.73880(11) 0.0398(4) Uani d . 1
C C10 0.1795(2) 0.55784(19) 0.79077(11) 0.0435(4) Uani d . 1
C C11 0.3703(2) 0.69955(18) 0.54181(11) 0.0399(4) Uani d . 1
C C12 0.3880(2) 0.77975(19) 0.46497(11) 0.0475(4) Uani d . 1
H H12 0.4418 0.8696 0.4587 0.057 Uiso calc R 1
C C13 0.5348(3) 0.7078(2) 0.87682(12) 0.0567(5) Uani d . 1
H H13 0.6178 0.6416 0.8463 0.068 Uiso calc R 1
C C14 0.3263(3) 0.7273(2) 0.39788(12) 0.0530(5) Uani d . 1
H H14 0.3373 0.7817 0.3468 0.064 Uiso calc R 1
C C15 1.0919(3) 1.0925(2) 0.69172(14) 0.0607(5) Uani d . 1
H H15 1.1921 1.1472 0.6939 0.073 Uiso calc R 1
C C16 0.1802(2) 0.6943(2) 0.73629(12) 0.0440(4) Uani d . 1
H H16A 0.114(2) 0.6806(18) 0.6900(11) 0.046(5) Uiso d . 1
H H16B 0.114(2) 0.7692(19) 0.7710(11) 0.046(5) Uiso d . 1
C C17 1.0877(2) 1.0226(2) 0.61875(13) 0.0550(5) Uani d . 1
H H17 1.1863 1.0290 0.5715 0.066 Uiso calc R 1
C C18 0.0320(3) 0.5323(2) 0.85851(13) 0.0625(5) Uani d . 1
H H18 -0.0639 0.6003 0.8704 0.075 Uiso calc R 1
C C19 0.1645(4) 0.3071(3) 0.89254(17) 0.0854(8) Uani d . 1
H H19 0.1596 0.2226 0.9267 0.102 Uiso calc R 1
C C20 0.7963(2) 1.0024(2) 0.75824(12) 0.0505(4) Uani d . 1
H H20 0.6988 0.9963 0.8060 0.061 Uiso calc R 1
C C21 0.3165(3) 0.9005(2) 0.88092(12) 0.0577(5) Uani d . 1
H H21 0.2503 0.9662 0.8533 0.069 Uiso calc R 1
C C22 0.2891(3) 0.8988(3) 0.96904(13) 0.0699(6) Uani d . 1
H H22 0.2046 0.9633 1.0003 0.084 Uiso calc R 1
C C23 0.9463(3) 1.0807(2) 0.76139(13) 0.0604(5) Uani d . 1
H H23 0.9495 1.1263 0.8113 0.072 Uiso calc R 1
C C24 0.3199(3) 0.4554(2) 0.77506(13) 0.0557(5) Uani d . 1
H H24 0.4208 0.4706 0.7298 0.067 Uiso calc R 1
C C25 0.3117(4) 0.3305(3) 0.82608(17) 0.0747(6) Uani d . 1
H H25 0.4072 0.2621 0.8150 0.090 Uiso calc R 1
C C26 0.3851(3) 0.8033(3) 1.01068(13) 0.0680(6) Uani d . 1
H H26 0.3676 0.8037 1.0699 0.082 Uiso calc R 1
C C27 0.5065(3) 0.7074(3) 0.96484(14) 0.0688(6) Uani d . 1
H H27 0.5708 0.6412 0.9931 0.083 Uiso calc R 1
C C28 0.0251(4) 0.4068(3) 0.90890(15) 0.0820(7) Uani d . 1
H H28 -0.0755 0.3905 0.9542 0.098 Uiso calc R 1

loop_
_atom_site_aniso_label
_atom_site_aniso_U_11
_atom_site_aniso_U_22
_atom_site_aniso_U_33
_atom_site_aniso_U_12
_atom_site_aniso_U_13
_atom_site_aniso_U_23
Cl1 0.0667(3) 0.1008(5) 0.0631(3) -0.0114(3) -0.0247(3) -0.0313(3)
N1 0.0440(7) 0.0441(8) 0.0370(8) -0.0063(6) -0.0110(6) -0.0032(6)
N2 0.0392(7) 0.0453(8) 0.0374(8) -0.0061(6) -0.0101(6) -0.0014(6)
C1 0.0421(9) 0.0474(11) 0.0493(10) -0.0038(8) -0.0142(8) -0.0024(8)
C2 0.0399(8) 0.0402(10) 0.0396(9) -0.0009(7) -0.0126(7) -0.0028(7)
C3 0.0473(9) 0.0531(11) 0.0429(10) -0.0051(8) -0.0102(8) -0.0057(8)
C4 0.0445(9) 0.0407(10) 0.0407(9) -0.0038(7) -0.0136(7) -0.0021(7)
C5 0.0408(8) 0.0473(10) 0.0383(9) -0.0095(7) -0.0096(7) 0.0000(8)
C6 0.0400(9) 0.0621(13) 0.0497(11) 0.0020(8) -0.0156(8) -0.0205(9)
C7 0.0400(9) 0.0491(11) 0.0598(12) -0.0063(8) -0.0124(8) -0.0105(9)
C8 0.0427(8) 0.0372(9) 0.0384(9) -0.0002(7) -0.0109(7) -0.0040(7)
C9 0.0401(8) 0.0419(9) 0.0394(9) -0.0012(7) -0.0128(7) -0.0033(7)
C10 0.0417(9) 0.0516(11) 0.0402(10) -0.0117(8) -0.0136(8) -0.0035(8)
C11 0.0366(8) 0.0437(10) 0.0404(9) 0.0010(7) -0.0100(7) -0.0064(8)
C12 0.0558(10) 0.0434(11) 0.0443(10) -0.0058(8) -0.0122(8) -0.0055(8)
C13 0.0580(11) 0.0655(13) 0.0497(12) 0.0048(9) -0.0196(9) -0.0046(10)
C14 0.0636(11) 0.0563(12) 0.0419(10) 0.0011(9) -0.0174(9) -0.0059(9)
C15 0.0520(10) 0.0654(13) 0.0692(14) -0.0171(9) -0.0200(10) -0.0062(11)
C16 0.0337(8) 0.0529(11) 0.0454(10) -0.0023(8) -0.0083(8) -0.0041(9)
C17 0.0450(10) 0.0636(13) 0.0551(12) -0.0105(9) -0.0080(9) -0.0002(10)
C18 0.0561(11) 0.0763(15) 0.0532(12) -0.0186(10) -0.0061(9) -0.0019(11)
C19 0.140(2) 0.0633(16) 0.0644(16) -0.0376(17) -0.0452(17) 0.0139(13)
C20 0.0515(10) 0.0560(12) 0.0443(10) -0.0104(8) -0.0088(8) -0.0082(9)
C21 0.0628(11) 0.0599(13) 0.0483(11) 0.0059(10) -0.0092(9) -0.0034(9)
C22 0.0746(14) 0.0808(16) 0.0480(13) 0.0019(12) 0.0005(11) -0.0138(11)
C23 0.0634(12) 0.0680(13) 0.0554(12) -0.0141(10) -0.0206(10) -0.0166(10)
C24 0.0565(11) 0.0577(13) 0.0543(12) -0.0039(9) -0.0161(9) 0.0028(10)
C25 0.0997(17) 0.0578(14) 0.0771(16) -0.0012(12) -0.0425(14) 0.0001(12)
C26 0.0800(14) 0.0880(17) 0.0359(11) -0.0195(12) -0.0106(10) 0.0004(11)
C27 0.0821(14) 0.0792(16) 0.0513(13) -0.0035(12) -0.0298(11) 0.0076(11)
C28 0.0988(18) 0.092(2) 0.0522(14) -0.0498(16) -0.0062(12) 0.0070(13)

loop_
_atom_type_symbol
_atom_type_description
_atom_type_scat_dispersion_real
_atom_type_scat_dispersion_imag
_atom_type_scat_source
C C 0.0033 0.0016 'International Tables Vol C Tables 4.2.6.8 and 6.1.1.4'
H H 0.0000 0.0000 'International Tables Vol C Tables 4.2.6.8 and 6.1.1.4'
Cl Cl 0.1484 0.1585 'International Tables Vol C Tables 4.2.6.8 and 6.1.1.4'
N N 0.0061 0.0033 'International Tables Vol C Tables 4.2.6.8 and 6.1.1.4'

loop_
_geom_angle_atom_site_label_1
_geom_angle_atom_site_label_2
_geom_angle_atom_site_label_3
_geom_angle
C2 N1 C8 105.97(13)
C2 N2 C9 106.82(13)
C2 N2 C16 128.26(14)
C9 N2 C16 124.44(14)
C7 C1 C11 121.22(18)
C7 C1 H1 119.4
C11 C1 H1 119.4
N1 C2 N2 111.47(14)
N1 C2 C11 123.73(15)
N2 C2 C11 124.79(14)
C17 C3 C4 121.31(16)
C17 C3 H3 119.3
C4 C3 H3 119.3
C3 C4 C20 117.33(16)
C3 C4 C8 119.95(15)
C20 C4 C8 122.61(15)
C21 C5 C13 118.12(17)
C21 C5 C9 122.19(16)
C13 C5 C9 119.68(15)
C7 C6 C14 121.57(17)
C7 C6 Cl1 119.75(15)
C14 C6 Cl1 118.69(16)
C6 C7 C1 118.92(17)
C6 C7 H7 120.5
C1 C7 H7 120.5
C9 C8 N1 109.98(14)
C9 C8 C4 129.88(15)
N1 C8 C4 120.14(14)
C8 C9 N2 105.76(14)
C8 C9 C5 132.19(15)
N2 C9 C5 121.91(14)
C24 C10 C18 118.34(19)
C24 C10 C16 122.53(16)
C18 C10 C16 119.12(17)
C1 C11 C12 118.42(16)
C1 C11 C2 122.62(16)
C12 C11 C2 118.87(15)
C14 C12 C11 120.65(17)
C14 C12 H12 119.7
C11 C12 H12 119.7
C27 C13 C5 120.73(19)
C27 C13 H13 119.6
C5 C13 H13 119.6
C6 C14 C12 119.22(18)
C6 C14 H14 120.4
C12 C14 H14 120.4
C17 C15 C23 119.26(17)
C17 C15 H15 120.4
C23 C15 H15 120.4
N2 C16 C10 114.03(14)
N2 C16 H16A 107.8(10)
C10 C16 H16A 110.3(10)
N2 C16 H16B 108.6(10)
C10 C16 H16B 109.0(10)
H16A C16 H16B 106.7(13)
C15 C17 C3 120.22(17)
C15 C17 H17 119.9
C3 C17 H17 119.9
C10 C18 C28 120.7(2)
C10 C18 H18 119.7
C28 C18 H18 119.7
C28 C19 C25 120.0(2)
C28 C19 H19 120.0
C25 C19 H19 120.0
C23 C20 C4 121.03(17)
C23 C20 H20 119.5
C4 C20 H20 119.5
C5 C21 C22 120.6(2)
C5 C21 H21 119.7
C22 C21 H21 119.7
C26 C22 C21 120.6(2)
C26 C22 H22 119.7
C21 C22 H22 119.7
C20 C23 C15 120.83(18)
C20 C23 H23 119.6
C15 C23 H23 119.6
C10 C24 C25 120.4(2)
C10 C24 H24 119.8
C25 C24 H24 119.8
C19 C25 C24 120.3(2)
C19 C25 H25 119.8
C24 C25 H25 119.8
C27 C26 C22 119.51(19)
C27 C26 H26 120.2
C22 C26 H26 120.2
C26 C27 C13 120.5(2)
C26 C27 H27 119.8
C13 C27 H27 119.8
C19 C28 C18 120.2(2)
C19 C28 H28 119.9
C18 C28 H28 119.9

loop_
_geom_bond_atom_site_label_1
_geom_bond_atom_site_label_2
_geom_bond_distance
Cl1 C6 1.7436(17)
N1 C2 1.314(2)
N1 C8 1.381(2)
N2 C2 1.367(2)
N2 C9 1.385(2)
N2 C16 1.459(2)
C1 C7 1.378(2)
C1 C11 1.388(2)
C1 H1 0.9300
C2 C11 1.471(2)
C3 C17 1.380(2)
C3 C4 1.391(2)
C3 H3 0.9300
C4 C20 1.392(2)
C4 C8 1.470(2)
C5 C21 1.378(2)
C5 C13 1.383(3)
C5 C9 1.480(2)
C6 C7 1.369(3)
C6 C14 1.373(3)
C7 H7 0.9300
C8 C9 1.368(2)
C10 C24 1.377(2)
C10 C18 1.378(3)
C10 C16 1.501(3)
C11 C12 1.390(2)
C12 C14 1.381(2)
C12 H12 0.9300
C13 C27 1.379(3)
C13 H13 0.9300
C14 H14 0.9300
C15 C17 1.373(3)
C15 C23 1.374(3)
C15 H15 0.9300
C16 H16A 1.000(18)
C16 H16B 0.960(17)
C17 H17 0.9300
C18 C28 1.379(3)
C18 H18 0.9300
C19 C28 1.356(4)
C19 C25 1.362(4)
C19 H19 0.9300
C20 C23 1.372(3)
C20 H20 0.9300
C21 C22 1.381(3)
C21 H21 0.9300
C22 C26 1.364(3)
C22 H22 0.9300
C23 H23 0.9300
C24 C25 1.380(3)
C24 H24 0.9300
C25 H25 0.9300
C26 C27 1.362(3)
C26 H26 0.9300
C27 H27 0.9300
C28 H28 0.9300

loop_
_geom_hbond_atom_site_label_D
_geom_hbond_atom_site_label_H
_geom_hbond_atom_site_label_A
_geom_hbond_distance_DH
_geom_hbond_distance_HA
_geom_hbond_distance_DA
_geom_hbond_angle_DHA
C3 H3 N1 0.93 2.56 2.874(2) 100.3

loop_
_geom_torsion_atom_site_label_1
_geom_torsion_atom_site_label_2
_geom_torsion_atom_site_label_3
_geom_torsion_atom_site_label_4
_geom_torsion
C8 N1 C2 N2 0.58(18)
C8 N1 C2 C11 -178.04(15)
C9 N2 C2 N1 -0.62(19)
C16 N2 C2 N1 171.59(15)
C9 N2 C2 C11 177.97(15)
C16 N2 C2 C11 -9.8(3)
C17 C3 C4 C20 -1.0(3)
C17 C3 C4 C8 175.34(17)
C14 C6 C7 C1 0.3(3)
Cl1 C6 C7 C1 -179.45(12)
C11 C1 C7 C6 0.1(2)
C2 N1 C8 C9 -0.31(18)
C2 N1 C8 C4 -179.85(15)
C3 C4 C8 C9 165.88(18)
C20 C4 C8 C9 -17.9(3)
C3 C4 C8 N1 -14.7(2)
C20 C4 C8 N1 161.51(16)
N1 C8 C9 N2 -0.06(18)
C4 C8 C9 N2 179.42(16)
N1 C8 C9 C5 175.61(17)
C4 C8 C9 C5 -4.9(3)
C2 N2 C9 C8 0.40(18)
C16 N2 C9 C8 -172.20(15)
C2 N2 C9 C5 -175.82(15)
C16 N2 C9 C5 11.6(2)
C21 C5 C9 C8 105.1(2)
C13 C5 C9 C8 -73.6(3)
C21 C5 C9 N2 -79.8(2)
C13 C5 C9 N2 101.5(2)
C7 C1 C11 C12 -0.7(2)
C7 C1 C11 C2 -177.10(14)
N1 C2 C11 C1 136.88(17)
N2 C2 C11 C1 -41.5(2)
N1 C2 C11 C12 -39.5(2)
N2 C2 C11 C12 142.03(17)
C1 C11 C12 C14 0.9(2)
C2 C11 C12 C14 177.51(15)
C21 C5 C13 C27 -1.1(3)
C9 C5 C13 C27 177.59(18)
C7 C6 C14 C12 0.0(3)
Cl1 C6 C14 C12 179.73(13)
C11 C12 C14 C6 -0.6(3)
C2 N2 C16 C10 115.85(19)
C9 N2 C16 C10 -73.2(2)
C24 C10 C16 N2 -28.4(2)
C18 C10 C16 N2 152.54(16)
C23 C15 C17 C3 0.8(3)
C4 C3 C17 C15 0.3(3)
C24 C10 C18 C28 -0.3(3)
C16 C10 C18 C28 178.75(18)
C3 C4 C20 C23 0.7(3)
C8 C4 C20 C23 -175.60(17)
C13 C5 C21 C22 0.9(3)
C9 C5 C21 C22 -177.70(18)
C5 C21 C22 C26 0.1(3)
C4 C20 C23 C15 0.4(3)
C17 C15 C23 C20 -1.2(3)
C18 C10 C24 C25 0.1(3)
C16 C10 C24 C25 -178.92(18)
C28 C19 C25 C24 -0.1(3)
C10 C24 C25 C19 0.1(3)
C21 C22 C26 C27 -1.1(3)
C22 C26 C27 C13 0.9(3)
C5 C13 C27 C26 0.2(3)
C25 C19 C28 C18 -0.1(4)
C10 C18 C28 C19 0.3(3)

loop_
_cod_related_entry_id
_cod_related_entry_database
_cod_related_entry_code
1 ChemSpider 9070351
